data_4085075
loop_
_publ_author_name
'Caldwell, Lorraine M.'
'Hill, Anthony F.'
'Stranger, Robert'
'Terrett, Richard N. L.'
'von Nessi, Kassetra M.'
'Ward, Jas S.'
'Willis, Anthony C.'

_publ_section_title
;
 Thioxoethenylidene (CCS) as a Bridging Ligand
;
_journal_issue 1
_journal_name_full Organometallics
_journal_page_first 328
_journal_paper_doi 10.1021/om5011319
_journal_volume 34
_journal_year 2015
_chemical_compound_source
;
?
;
_chemical_formula_moiety ' C16 H13 B Mo N6 O2 S2, C H2 Cl2 '
_chemical_formula_sum 'C17 H15 B Cl2 Mo N6 O2 S2'
_chemical_formula_weight 577.13
_chemical_name_systematic
; 
? 
;
_space_group_IT_number 14
_symmetry_cell_setting monoclinic
_symmetry_space_group_name_Hall '-P 2yn'
_symmetry_space_group_name_H-M 'P 1 21/n 1'
_atom_sites_solution_hydrogens geom
_atom_sites_solution_primary direct
_audit_creation_date 04-01-07
_audit_creation_method CRYSTALS_ver_12-03-99
_audit_update_record
;
2004-07-01 - Report on C17 H15 B Cl2 Mo N6 O2 S2
             by Anthony C. Willis
             for   Anthony F. Hill and Lorraine Caldwell

2004-07-01 - passes checkcif tests with minor warnings

;
_cell_angle_alpha 90
_cell_angle_beta 107.1596(6)
_cell_angle_gamma 90
_cell_formula_units_Z 4
_cell_length_a 13.5866(2)
_cell_length_b 8.37410(10)
_cell_length_c 21.0109(3)
_cell_measurement_reflns_used 32944
_cell_measurement_temperature 200
_cell_measurement_theta_max 27
_cell_measurement_theta_min 3
_cell_volume 2284.12(5)
_computing_cell_refinement
; 
 Denzo/Scalepack (Otwinowski & Minor, 1996) 
;
_computing_data_collection
; 
 COLLECT (Nonius BV, 1997) 
;
_computing_data_reduction
; 
 Denzo/Scalepack (Otwinowski & Minor, 1996) 
;
_computing_molecular_graphics
; 
ORTEP-II (Johnson 1976) in teXsan (MSC, 1992-1997)
;
_computing_publication_material
; 
 CRYSTALS (Watkin et al 2003) 
;
_computing_structure_refinement
; 
 CRYSTALS (Watkin et al 2003) 
;
_computing_structure_solution
; 
 SIR92 (Altomare et al, 1994) 
;
_diffrn_ambient_temperature 200
_diffrn_measured_fraction_theta_full 0.999
_diffrn_measured_fraction_theta_max 0.999
_diffrn_measurement_device_type
; 
Nonius Kappa CCD 
;
_diffrn_measurement_method ' \f and \w scans with CCD '
_diffrn_radiation_monochromator graphite
_diffrn_radiation_type 'Mo K\a'
_diffrn_radiation_wavelength 0.71073
_diffrn_reflns_av_R_equivalents 0.05
_diffrn_reflns_limit_h_max 17
_diffrn_reflns_limit_h_min -17
_diffrn_reflns_limit_k_max 10
_diffrn_reflns_limit_k_min -10
_diffrn_reflns_limit_l_max 27
_diffrn_reflns_limit_l_min -27
_diffrn_reflns_number 47870
_diffrn_reflns_theta_full 27.483
_diffrn_reflns_theta_max 27.483
_diffrn_reflns_theta_min 2.635
_diffrn_standards_decay_% 0.00
_diffrn_standards_interval_count 0
_diffrn_standards_interval_time 0
_diffrn_standards_number 0
_exptl_absorpt_coefficient_mu 1.018
_exptl_absorpt_correction_T_max 0.920
_exptl_absorpt_correction_T_min 0.779
_exptl_absorpt_correction_type integration
_exptl_absorpt_process_details
;
via Gaussian method (Coppens, 1970) implemented in maXus (2000)
;
_exptl_crystal_colour ' black '
_exptl_crystal_density_diffrn 1.678
_exptl_crystal_density_meas ?
_exptl_crystal_description ' block '
_exptl_crystal_F_000 1152.000
_exptl_crystal_size_max 0.37
_exptl_crystal_size_mid 0.15
_exptl_crystal_size_min 0.12
_refine_diff_density_max 0.38
_refine_diff_density_min -0.45
_refine_ls_extinction_method None
_refine_ls_goodness_of_fit_ref 1.1389
_refine_ls_hydrogen_treatment noref
_refine_ls_matrix_type full
_refine_ls_number_parameters 296
_refine_ls_number_reflns 3110
_refine_ls_number_restraints 18
_refine_ls_R_factor_all 0.0300
_refine_ls_R_factor_gt 0.0237
_refine_ls_shift/su_max 0.037667
_refine_ls_structure_factor_coef F
_refine_ls_weighting_details
;
 Method, part 1, Chebychev polynomial, (Watkin, 1994, Prince, 1982) 
 [weight] = 1.0/[A~0~*T~0~(x)+A~1~*T~1~(x) ... +A~n-1~]*T~n-1~(x)] 
 where A~i~ are the Chebychev coefficients listed below and x= Fcalc/Fmax 
 Method = Robust Weighting (Prince, 1982) 
 W = [weight] * [1-(deltaF/6*sigmaF)^2^]^2^ 
 A~i~ are: 
 0.416 0.311 0.340 0.115 0.110 
;
_refine_ls_weighting_scheme calc
_refine_ls_wR_factor_all 0.0300
_refine_ls_wR_factor_gt 0.0254
_refine_ls_wR_factor_ref 0.0254
_reflns_limit_h_max 16
_reflns_limit_h_min -17
_reflns_limit_k_max 10
_reflns_limit_k_min 0
_reflns_limit_l_max 27
_reflns_limit_l_min 0
_reflns_number_gt 3110
_reflns_number_total 5233
_reflns_threshold_expression I>3.00u(I)
_cod_data_source_file om5011319_si_003.cif
_cod_data_source_block Compound_4
_cod_depositor_comments
;
The following automatic conversions were performed:

'_symmetry_cell_setting' value 'Monoclinic' changed to 'monoclinic'
according to
/home/saulius/struct/COD-crude-data--automatic-downloads/rss-feeds/ACS/lib/dictionaries/cif_core.dic
dictionary named 'cif_core.dic' version 2.4.2 from 2011-04-26.

Automatic conversion script
Id: cif_fix_values 2935 2014-11-11 08:27:57Z andrius 

The following automatic conversions were performed:

'_exptl_crystal_density_meas' value 'not measured' was changed to '?'
- the value is perceived as not measured.

Automatic conversion script
Id: cif_fix_values 3008 2015-01-20 13:52:24Z robertas 

 Adding full bibliography for 4085074--4085075.cif.
;
_cod_original_sg_symbol_H-M 'P 1 21/n 1 '
_cod_original_formula_sum ' C17 H15 B Cl2 Mo N6 O2 S2 '
_cod_database_code 4085075

loop_
_symmetry_equiv_pos_as_xyz
x,y,z
-x,-y,-z
-x+1/2,y+1/2,-z+1/2
x+1/2,-y+1/2,z+1/2

loop_
_atom_site_label
_atom_site_type_symbol
_atom_site_fract_x
_atom_site_fract_y
_atom_site_fract_z
_atom_site_U_iso_or_equiv
_atom_site_occupancy
_atom_site_adp_type
_atom_site_refinement_flags_posn
_atom_site_refinement_flags_occupancy
Mo1 Mo 0.380398(17) 0.72439(3) 0.616179(11) 0.0230 1.0000 Uani . .
Cl1 Cl 0.68034(9) 0.79993(14) 0.86589(6) 0.0754 1.0000 Uani . .
Cl2 Cl 0.57242(8) 0.50429(12) 0.87128(5) 0.0644 1.0000 Uani . .
S1 S 0.39590(6) 0.48608(9) 0.69544(4) 0.0366 1.0000 Uani . .
S11 S 0.21510(7) 0.22161(11) 0.60927(5) 0.0365 0.895(4) Uani . P
S91 S 0.1562(11) 0.442(3) 0.5077(8) 0.0421 0.105(4) Uani D P
O2 O 0.38352(17) 0.5623(3) 0.48263(10) 0.0387 1.0000 Uani . .
O3 O 0.14589(17) 0.8045(3) 0.57003(14) 0.0537 1.0000 Uani . .
N21 N 0.39588(17) 0.9461(3) 0.56454(11) 0.0247 1.0000 Uani . .
N22 N 0.46423(17) 1.0595(3) 0.59727(11) 0.0248 1.0000 Uani . .
N31 N 0.39548(17) 0.8877(3) 0.70202(11) 0.0271 1.0000 Uani . .
N32 N 0.46635(17) 1.0084(3) 0.71476(11) 0.0262 1.0000 Uani . .
N41 N 0.55136(16) 0.7370(3) 0.65327(10) 0.0254 1.0000 Uani . .
N42 N 0.59903(17) 0.8812(3) 0.67039(11) 0.0274 1.0000 Uani . .
C1 C 0.3154(2) 0.5110(3) 0.61832(13) 0.0281 1.0000 Uani D .
C2 C 0.3826(2) 0.6212(3) 0.53180(14) 0.0278 1.0000 Uani . .
C3 C 0.2311(2) 0.7722(3) 0.58552(15) 0.0329 1.0000 Uani . .
C11 C 0.2354(3) 0.4086(4) 0.57975(18) 0.0297 0.895(4) Uani . P
C12 C 0.1675(5) 0.4355(14) 0.5197(4) 0.0421 0.895(4) Uani . P
C13 C 0.0972(3) 0.3092(5) 0.4954(2) 0.0474 0.895(4) Uani . P
C14 C 0.1138(3) 0.1869(5) 0.5397(2) 0.0462 0.895(4) Uani . P
C23 C 0.4578(2) 1.1872(3) 0.55717(14) 0.0310 1.0000 Uani . .
C24 C 0.3847(2) 1.1569(4) 0.49745(14) 0.0338 1.0000 Uani . .
C25 C 0.3478(2) 1.0055(3) 0.50425(14) 0.0312 1.0000 Uani . .
C33 C 0.4564(2) 1.0966(3) 0.76616(14) 0.0326 1.0000 Uani . .
C34 C 0.3794(3) 1.0322(4) 0.78800(15) 0.0391 1.0000 Uani . .
C35 C 0.3429(2) 0.9028(4) 0.74605(14) 0.0338 1.0000 Uani . .
C43 C 0.7024(2) 0.8607(4) 0.68793(14) 0.0345 1.0000 Uani . .
C44 C 0.7221(2) 0.7015(4) 0.68195(14) 0.0378 1.0000 Uani . .
C45 C 0.6257(2) 0.6288(4) 0.66058(13) 0.0318 1.0000 Uani . .
C51 C 0.5659(3) 0.6948(5) 0.8354(2) 0.0680 1.0000 Uani . .
C91 C 0.2427(9) 0.3953(16) 0.5840(7) 0.0297 0.105(4) Uani D P
C92 C 0.2194(15) 0.2555(18) 0.6069(12) 0.0365 0.105(4) Uani D P
C93 C 0.1315(16) 0.179(3) 0.5642(16) 0.0462 0.105(4) Uani D P
C94 C 0.0902(12) 0.268(4) 0.5088(14) 0.0474 0.105(4) Uani D P
B1 B 0.5346(2) 1.0339(4) 0.66852(15) 0.0271 1.0000 Uani . .
H1 H 0.5809(2) 1.1282(4) 0.68309(15) 0.0326 1.0000 Uiso R .
H121 H 0.1666(5) 0.5367(14) 0.4943(4) 0.0470 0.895 Uiso R .
H131 H 0.0425(3) 0.3100(5) 0.4514(2) 0.0546 0.895 Uiso R .
H141 H 0.0714(3) 0.0872(5) 0.5324(2) 0.0557 0.895 Uiso R .
H231 H 0.4992(2) 1.2874(3) 0.56891(14) 0.0384 1.0000 Uiso R .
H241 H 0.3628(2) 1.2286(4) 0.45769(14) 0.0417 1.0000 Uiso R .
H251 H 0.2930(2) 0.9488(3) 0.46912(14) 0.0367 1.0000 Uiso R .
H331 H 0.4982(2) 1.1929(3) 0.78521(14) 0.0389 1.0000 Uiso R .
H341 H 0.3548(3) 1.0700(4) 0.82582(15) 0.0494 1.0000 Uiso R .
H351 H 0.2852(2) 0.8312(4) 0.74864(14) 0.0426 1.0000 Uiso R .
H431 H 0.7554(2) 0.9467(4) 0.70268(14) 0.0405 1.0000 Uiso R .
H441 H 0.7909(2) 0.6488(4) 0.69102(14) 0.0445 1.0000 Uiso R .
H451 H 0.6140(2) 0.5119(4) 0.65194(13) 0.0376 1.0000 Uiso R .
H511 H 0.5092(3) 0.7564(5) 0.8455(2) 0.0745 1.0000 Uiso R .
H512 H 0.5507(3) 0.6828(5) 0.7861(2) 0.0745 1.0000 Uiso R .
H921 H 0.2604(15) 0.2088(18) 0.6504(12) 0.0457 0.105 Uiso R .
H931 H 0.1037(16) 0.074(3) 0.5736(16) 0.0557 0.105 Uiso R .
H941 H 0.0276(12) 0.236(4) 0.4723(14) 0.0546 0.105 Uiso R .

loop_
_atom_site_aniso_label
_atom_site_aniso_U_11
_atom_site_aniso_U_22
_atom_site_aniso_U_33
_atom_site_aniso_U_23
_atom_site_aniso_U_13
_atom_site_aniso_U_12
Mo1 0.02267(11) 0.02164(10) 0.02398(10) 0.00114(10) 0.00571(7) -0.00283(11)
Cl1 0.0770(7) 0.0705(7) 0.0682(6) 0.0078(5) 0.0054(5) -0.0186(6)
Cl2 0.0678(6) 0.0543(6) 0.0686(6) 0.0076(5) 0.0165(5) -0.0003(5)
S1 0.0417(4) 0.0309(4) 0.0334(4) 0.0075(3) 0.0052(3) -0.0048(3)
S11 0.0448(5) 0.0240(4) 0.0455(5) -0.0019(4) 0.0206(4) -0.0085(4)
S91 0.035(2) 0.0408(18) 0.042(3) -0.003(3) -0.002(2) -0.0045(16)
O2 0.0466(13) 0.0373(12) 0.0336(11) -0.0054(9) 0.0140(10) -0.0078(10)
O3 0.0254(11) 0.0433(14) 0.0868(18) 0.0026(13) 0.0078(11) 0.0011(10)
N21 0.0265(11) 0.0223(11) 0.0251(11) 0.0004(9) 0.0072(9) -0.0039(9)
N22 0.0275(11) 0.0222(11) 0.0262(11) -0.0003(9) 0.0105(9) -0.0047(9)
N31 0.0269(11) 0.0311(13) 0.0245(11) 0.0003(9) 0.0097(10) -0.0040(10)
N32 0.0303(12) 0.0240(12) 0.0245(11) -0.0027(9) 0.0084(9) -0.0027(9)
N41 0.0242(10) 0.0259(12) 0.0249(10) -0.0009(9) 0.0058(8) -0.0008(9)
N42 0.0232(11) 0.0307(13) 0.0273(12) -0.0025(9) 0.0056(10) -0.0038(9)
C1 0.0286(14) 0.0266(14) 0.0311(14) 0.0010(11) 0.0122(12) 0.0010(11)
C2 0.0240(13) 0.0247(14) 0.0333(15) 0.0042(12) 0.0061(12) -0.0047(11)
C3 0.0335(15) 0.0220(13) 0.0430(15) 0.0007(13) 0.0110(12) -0.0043(13)
C11 0.0294(15) 0.0232(14) 0.0398(16) -0.0044(12) 0.0155(13) -0.0063(12)
C12 0.035(2) 0.0408(18) 0.042(3) -0.003(3) -0.002(2) -0.0045(16)
C13 0.0359(18) 0.044(2) 0.057(2) -0.0086(19) 0.0050(16) -0.0121(16)
C14 0.042(2) 0.039(2) 0.059(3) -0.012(2) 0.016(2) -0.0156(16)
C23 0.0395(16) 0.0256(15) 0.0309(14) 0.0028(11) 0.0151(12) -0.0046(11)
C24 0.0466(18) 0.0266(14) 0.0310(15) 0.0060(12) 0.0159(13) 0.0019(13)
C25 0.0356(16) 0.0294(15) 0.0268(14) 0.0029(12) 0.0062(12) 0.0019(12)
C33 0.0415(16) 0.0279(15) 0.0278(14) -0.0038(11) 0.0093(13) 0.0025(12)
C34 0.0500(19) 0.0397(18) 0.0337(15) -0.0032(13) 0.0218(14) 0.0051(14)
C35 0.0368(16) 0.0368(17) 0.0329(16) 0.0023(13) 0.0180(13) -0.0001(13)
C43 0.0223(14) 0.0476(19) 0.0313(15) -0.0035(13) 0.0043(12) -0.0036(13)
C44 0.0262(14) 0.051(2) 0.0339(15) 0.0002(14) 0.0056(12) 0.0084(14)
C45 0.0315(15) 0.0356(17) 0.0270(14) -0.0006(12) 0.0068(12) 0.0063(13)
C51 0.061(2) 0.052(3) 0.073(3) 0.010(2) -0.008(2) 0.0018(19)
C91 0.0294(15) 0.0232(14) 0.0398(16) -0.0044(12) 0.0155(13) -0.0063(12)
C92 0.0448(5) 0.0240(4) 0.0455(5) -0.0019(4) 0.0206(4) -0.0085(4)
C93 0.042(2) 0.039(2) 0.059(3) -0.012(2) 0.016(2) -0.0156(16)
C94 0.0359(18) 0.044(2) 0.057(2) -0.0086(19) 0.0050(16) -0.0121(16)
B1 0.0263(15) 0.0268(16) 0.0283(15) -0.0026(12) 0.0080(13) -0.0069(13)

loop_
_atom_type_symbol
_atom_type_scat_dispersion_real
_atom_type_scat_dispersion_imag
_atom_type_scat_Cromer_Mann_a1
_atom_type_scat_Cromer_Mann_b1
_atom_type_scat_Cromer_Mann_a2
_atom_type_scat_Cromer_Mann_b2
_atom_type_scat_Cromer_Mann_a3
_atom_type_scat_Cromer_Mann_b3
_atom_type_scat_Cromer_Mann_a4
_atom_type_scat_Cromer_Mann_b4
_atom_type_scat_Cromer_Mann_c
_atom_type_scat_source
'C   ' 0.0033 0.0016 2.3100 20.8439 1.0200 10.2075 1.5886 0.5687 0.8650 51.6512 0.2156 International_Tables_Vol_IV_Table_2.2B
'H   ' 0.0000 0.0000 0.4930 10.5109 0.3229 26.1257 0.1402 3.1424 0.0408 57.7998 0.0030 International_Tables_Vol_IV_Table_2.2B
'B   ' 0.0013 0.0007 2.0545 23.2185 1.3326 1.0210 1.0979 60.3498 0.7068 0.1403 -0.1932 International_Tables_Vol_IV_Table_2.2B
'Cl  ' 0.1484 0.1585 11.4604 0.0104 7.1964 1.1662 6.2556 18.5194 1.6455 47.7784 -9.5574 International_Tables_Vol_IV_Table_2.2B
'Mo  ' -1.6832 0.6857 3.7025 0.2772 17.2356 1.0958 12.8876 11.0040 3.7429 61.6584 4.3875 International_Tables_Vol_IV_Table_2.2B
'N   ' 0.0061 0.0033 12.2126 0.0057 3.1322 9.8933 2.0125 28.9975 1.1663 0.5826 -11.5290 International_Tables_Vol_IV_Table_2.2B
'O   ' 0.0106 0.0060 3.0485 13.2771 2.2868 5.7011 1.5463 0.3239 0.8670 32.9089 0.2508 International_Tables_Vol_IV_Table_2.2B
'S   ' 0.1246 0.1234 6.9053 1.4679 5.2034 22.2151 1.4379 0.2536 1.5863 56.1720 0.8669 International_Tables_Vol_IV_Table_2.2B

loop_
_exptl_crystal_face_index_h
_exptl_crystal_face_index_k
_exptl_crystal_face_index_l
_exptl_crystal_face_perp_dist
1 0 -1 0.045
1 0 1 0.200
-1 -1 1 0.063
-1 1 1 0.040
-1 0 -2 0.160
-1 0 3 0.118
-1 0 1 0.070

loop_
_geom_angle_atom_site_label_1
_geom_angle_atom_site_label_2
_geom_angle_atom_site_label_3
_geom_angle
_geom_angle_publ_flag
S1 Mo1 N21 167.95(6) yes
S1 Mo1 N31 88.95(6) yes
N21 Mo1 N31 83.17(8) yes
S1 Mo1 N41 86.12(6) yes
N21 Mo1 N41 83.71(8) yes
N31 Mo1 N41 81.36(8) yes
S1 Mo1 C1 40.81(8) yes
N21 Mo1 C1 151.13(10) yes
N31 Mo1 C1 117.84(9) yes
N41 Mo1 C1 117.20(10) yes
S1 Mo1 C2 102.79(8) yes
N21 Mo1 C2 84.13(10) yes
N31 Mo1 C2 166.45(9) yes
N41 Mo1 C2 92.56(9) yes
C1 Mo1 C2 75.72(11) yes
S1 Mo1 C3 104.38(8) yes
N21 Mo1 C3 84.63(10) yes
N31 Mo1 C3 88.85(10) yes
N41 Mo1 C3 165.57(10) yes
C1 Mo1 C3 76.77(11) yes
C2 Mo1 C3 94.67(11) yes
Mo1 S1 C1 51.11(9) yes
C11 S11 C14 91.17(18) yes
C91 S91 C94 90.8(6) yes
Mo1 N21 N22 119.40(15) yes
Mo1 N21 C25 133.78(19) yes
N22 N21 C25 106.8(2) yes
N21 N22 C23 109.2(2) yes
N21 N22 B1 122.0(2) yes
C23 N22 B1 128.9(2) yes
Mo1 N31 N32 120.30(16) yes
Mo1 N31 C35 133.0(2) yes
N32 N31 C35 106.6(2) yes
N31 N32 C33 109.3(2) yes
N31 N32 B1 119.9(2) yes
C33 N32 B1 130.6(2) yes
Mo1 N41 N42 119.93(16) yes
Mo1 N41 C45 133.35(19) yes
N42 N41 C45 106.6(2) yes
N41 N42 C43 109.4(2) yes
N41 N42 B1 120.3(2) yes
C43 N42 B1 130.3(2) yes
S1 C1 Mo1 88.08(12) yes
S1 C1 C11 129.8(2) yes
Mo1 C1 C11 142.0(2) yes
S1 C1 C91 124.3(7) yes
Mo1 C1 C91 147.6(7) yes
Mo1 C2 O2 179.5(2) yes
Mo1 C3 O3 177.0(3) yes
C1 C11 S11 120.8(3) yes
C1 C11 C12 128.8(5) yes
S11 C11 C12 110.4(5) yes
C11 C12 C13 114.6(9) yes
C11 C12 H121 122.675 no
C13 C12 H121 122.689 no
C12 C13 C14 111.0(5) yes
C12 C13 H131 124.520 no
C14 C13 H131 124.502 no
S11 C14 C13 112.8(3) yes
S11 C14 H141 123.612 no
C13 C14 H141 123.613 no
N22 C23 C24 108.7(2) yes
N22 C23 H231 125.663 no
C24 C23 H231 125.664 no
C23 C24 C25 105.1(2) yes
C23 C24 H241 127.440 no
C25 C24 H241 127.441 no
C24 C25 N21 110.3(3) yes
C24 C25 H251 124.851 no
N21 C25 H251 124.852 no
N32 C33 C34 108.7(3) yes
N32 C33 H331 125.665 no
C34 C33 H331 125.665 no
C33 C34 C35 105.0(3) yes
C33 C34 H341 127.500 no
C35 C34 H341 127.500 no
C34 C35 N31 110.4(3) yes
C34 C35 H351 124.784 no
N31 C35 H351 124.784 no
N42 C43 C44 108.2(3) yes
N42 C43 H431 125.907 no
C44 C43 H431 125.905 no
C43 C44 C45 105.3(3) yes
C43 C44 H441 127.344 no
C45 C44 H441 127.343 no
C44 C45 N41 110.4(3) yes
C44 C45 H451 124.786 no
N41 C45 H451 124.785 no
Cl2 C51 Cl1 112.1(2) yes
Cl2 C51 H511 108.808 no
Cl1 C51 H511 108.808 no
Cl2 C51 H512 108.807 no
Cl1 C51 H512 108.806 no
H511 C51 H512 109.467 no
C1 C91 S91 119.9(7) yes
C1 C91 C92 128.2(8) yes
S91 C91 C92 111.1(6) yes
C91 C92 C93 114.3(7) yes
C91 C92 H921 122.842 no
C93 C92 H921 122.895 no
C92 C93 C94 110.8(7) yes
C92 C93 H931 124.575 no
C94 C93 H931 124.631 no
S91 C94 C93 113.0(7) yes
S91 C94 H941 123.504 no
C93 C94 H941 123.448 no
N32 B1 N42 108.1(2) yes
N32 B1 N22 108.4(2) yes
N42 B1 N22 109.1(2) yes
N32 B1 H1 110.904 no
N42 B1 H1 110.272 no
N22 B1 H1 110.021 no

loop_
_geom_bond_atom_site_label_1
_geom_bond_atom_site_label_2
_geom_bond_distance
_geom_bond_publ_flag
Mo1 S1 2.5677(8) yes
Mo1 N21 2.192(2) yes
Mo1 N31 2.224(2) yes
Mo1 N41 2.224(2) yes
Mo1 C1 2.000(3) yes
Mo1 C2 1.980(3) yes
Mo1 C3 1.980(3) yes
Cl1 C51 1.736(4) yes
Cl2 C51 1.755(4) yes
S1 C1 1.679(3) yes
S11 C11 1.736(3) yes
S11 C14 1.711(4) yes
S91 C91 1.729(9) yes
S91 C94 1.709(10) yes
O2 C2 1.148(3) yes
O3 C3 1.138(3) yes
N21 N22 1.364(3) yes
N21 C25 1.338(3) yes
N22 C23 1.348(3) yes
N22 B1 1.536(4) yes
N31 N32 1.367(3) yes
N31 C35 1.332(3) yes
N32 C33 1.348(3) yes
N32 B1 1.543(4) yes
N41 N42 1.367(3) yes
N41 C45 1.332(3) yes
N42 C43 1.354(4) yes
N42 B1 1.543(4) yes
C1 C11 1.433(4) yes
C1 C91 1.419(9) yes
C11 C12 1.344(7) yes
C12 C13 1.416(11) yes
C12 H121 1.000 no
C13 C14 1.356(6) yes
C13 H131 1.000 no
C14 H141 1.000 no
C23 C24 1.375(4) yes
C23 H231 1.000 no
C24 C25 1.386(4) yes
C24 H241 1.000 no
C25 H251 1.000 no
C33 C34 1.371(4) yes
C33 H331 1.000 no
C34 C35 1.393(4) yes
C34 H341 1.000 no
C35 H351 1.000 no
C43 C44 1.373(4) yes
C43 H431 1.000 no
C44 C45 1.393(4) yes
C44 H441 1.000 no
C45 H451 1.000 no
C51 H511 1.000 no
C51 H512 1.000 no
C91 C92 1.339(9) yes
C92 C93 1.415(10) yes
C92 H921 1.000 no
C93 C94 1.356(10) yes
C93 H931 1.000 no
C94 H941 1.000 no
B1 H1 1.000 no

loop_
_geom_contact_atom_site_label_1
_geom_contact_atom_site_label_2
_geom_contact_distance
_geom_contact_site_symmetry_2
_geom_contact_publ_flag
Cl1 O2 3.312(3) 4_565 no
Cl2 C94 3.63(3) 4_555 no
Cl2 C13 3.645(4) 4_555 no
S1 S11 3.4048(13) . no
S1 C33 3.578(3) 1_545 no
S1 C51 3.610(4) . no
S11 S91 2.76(2) . no
S11 C94 2.32(3) . no
S11 C35 3.685(3) 3_546 no
S11 S1 3.4048(13) . no
S91 S11 2.76(2) . no
S91 O3 3.33(2) . no
S91 C14 2.36(2) . no
S91 C3 3.22(2) . no
S91 O2 3.434(17) . no
S91 C2 3.324(18) . no
O2 C24 3.409(4) 1_545 no
O2 C23 3.288(4) 2_676 no
O2 S91 3.434(17) . no
O2 Cl1 3.312(3) 4_464 no
O2 O2 3.206(3) 2_666 no
O2 C45 3.378(4) 2_666 no
O3 S91 3.33(2) . no
O3 C93 3.14(3) 1_565 no
O3 C12 3.307(12) . no
O3 C14 3.269(5) 1_565 no
O3 C13 3.320(5) 2_566 no
O3 C94 3.20(2) 2_566 no
N21 N32 3.061(3) . no
N21 N42 3.039(3) . no
N22 N31 3.000(3) . no
N22 N41 3.043(3) . no
N31 N22 3.000(3) . no
N31 N42 3.029(3) . no
N32 N41 3.008(3) . no
N32 N21 3.061(3) . no
N41 N32 3.008(3) . no
N41 N22 3.043(3) . no
N42 N21 3.039(3) . no
N42 N31 3.029(3) . no
C2 S91 3.324(18) . no
C2 C12 3.254(9) . no
C3 S91 3.22(2) . no
C3 C12 3.147(11) . no
C11 C93 2.35(3) . no
C11 C94 2.40(3) . no
C12 O3 3.307(12) . no
C12 C93 2.45(3) . no
C12 C3 3.147(11) . no
C12 C2 3.254(9) . no
C12 C92 2.32(2) . no
C13 O3 3.320(5) 2_566 no
C13 C92 2.48(2) . no
C13 Cl2 3.645(4) 4_454 no
C13 C91 2.392(14) . no
C13 C93 1.76(3) . no
C14 S91 2.36(2) . no
C14 C91 2.453(14) . no
C14 C92 1.79(2) . no
C14 O3 3.269(5) 1_545 no
C23 O2 3.288(4) 2_676 no
C23 C91 3.587(13) 1_565 no
C24 O2 3.409(4) 1_565 no
C33 S1 3.578(3) 1_565 no
C35 C51 3.519(5) . no
C35 S11 3.685(3) 3_556 no
C45 O2 3.378(4) 2_666 no
C51 C35 3.519(5) . no
C51 S1 3.610(4) . no
C91 C13 2.392(14) . no
C91 C14 2.453(14) . no
C91 C23 3.587(13) 1_545 no
C92 C13 2.48(2) . no
C92 C12 2.32(2) . no
C92 C14 1.79(2) . no
C93 C12 2.45(3) . no
C93 C11 2.35(3) . no
C93 C13 1.76(3) . no
C93 O3 3.14(3) 1_545 no
C94 C11 2.40(3) . no
C94 S11 2.32(3) . no
C94 Cl2 3.63(3) 4_454 no
C94 O3 3.20(2) 2_566 no

loop_
_geom_hbond_atom_site_label_D
_geom_hbond_atom_site_label_H
_geom_hbond_atom_site_label_A
_geom_hbond_distance_DH
_geom_hbond_distance_HA
_geom_hbond_distance_DA
_geom_hbond_angle_DHA
_geom_hbond_site_symmetry_A
_geom_hbond_publ_flag
C23 H231 O2 1.000(4) 2.513(4) 3.288(4) 134.1(3) 2_676 no

loop_
_geom_torsion_atom_site_label_1
_geom_torsion_atom_site_label_2
_geom_torsion_atom_site_label_3
_geom_torsion_atom_site_label_4
_geom_torsion
_geom_torsion_publ_flag
N31 Mo1 S1 C1 137.37(14) no
N41 Mo1 S1 C1 -141.22(14) no
C2 Mo1 S1 C1 -49.49(15) no
C3 Mo1 S1 C1 48.82(15) no
N31 Mo1 N21 N22 39.8(2) no
N31 Mo1 N21 C25 -137.0(3) no
N41 Mo1 N21 N22 -42.2(2) no
N41 Mo1 N21 C25 141.0(3) no
C1 Mo1 N21 N22 179.0(2) no
C1 Mo1 N21 C25 2.2(4) no
C2 Mo1 N21 N22 -135.4(2) no
C2 Mo1 N21 C25 47.8(3) no
C3 Mo1 N21 N22 129.3(2) no
C3 Mo1 N21 C25 -47.5(3) no
S1 Mo1 N31 N32 128.61(19) no
S1 Mo1 N31 C35 -56.3(3) no
N21 Mo1 N31 N32 -42.3(2) no
N21 Mo1 N31 C35 132.9(3) no
N41 Mo1 N31 N32 42.4(2) no
N41 Mo1 N31 C35 -142.5(3) no
C1 Mo1 N31 N32 158.65(19) no
C1 Mo1 N31 C35 -26.2(3) no
C3 Mo1 N31 N32 -127.0(2) no
C3 Mo1 N31 C35 48.2(3) no
S1 Mo1 N41 N42 -134.65(17) no
S1 Mo1 N41 C45 49.5(2) no
N21 Mo1 N41 N42 38.90(18) no
N21 Mo1 N41 C45 -137.0(2) no
N31 Mo1 N41 N42 -45.12(18) no
N31 Mo1 N41 C45 139.0(2) no
C1 Mo1 N41 N42 -162.05(17) no
C1 Mo1 N41 C45 22.1(3) no
C2 Mo1 N41 N42 122.69(18) no
C2 Mo1 N41 C45 -53.2(2) no
S1 Mo1 C1 C11 177.5(5) no
N21 Mo1 C1 S1 177.23(15) no
N21 Mo1 C1 C11 -5.3(5) no
N31 Mo1 C1 S1 -49.98(14) no
N31 Mo1 C1 C11 127.5(4) no
N41 Mo1 C1 S1 44.63(14) no
N41 Mo1 C1 C11 -137.9(4) no
C2 Mo1 C1 S1 130.09(14) no
C2 Mo1 C1 C11 -52.4(4) no
C3 Mo1 C1 S1 -131.50(14) no
C3 Mo1 C1 C11 46.0(4) no
Mo1 S1 C1 C11 -178.0(4) no
C14 S11 C11 C1 178.9(3) no
C14 S11 C11 C12 -0.8(5) no
C11 S11 C14 C13 1.3(3) no
Mo1 N21 N22 C23 -177.53(18) no
Mo1 N21 N22 B1 2.8(3) no
C25 N21 N22 C23 0.0(3) no
C25 N21 N22 B1 -179.7(2) no
Mo1 N21 C25 C24 177.2(2) no
N22 N21 C25 C24 0.2(3) no
N21 N22 C23 C24 -0.2(3) no
B1 N22 C23 C24 179.5(3) no
N21 N22 B1 N32 -60.8(3) no
N21 N22 B1 N42 56.7(3) no
C23 N22 B1 N32 119.6(3) no
C23 N22 B1 N42 -122.9(3) no
Mo1 N31 N32 C33 176.05(18) no
Mo1 N31 N32 B1 1.3(3) no
C35 N31 N32 C33 -0.2(3) no
C35 N31 N32 B1 -174.9(2) no
Mo1 N31 C35 C34 -176.1(2) no
N32 N31 C35 C34 -0.4(3) no
N31 N32 C33 C34 0.8(3) no
B1 N32 C33 C34 174.8(3) no
N31 N32 B1 N22 57.2(3) no
N31 N32 B1 N42 -60.9(3) no
C33 N32 B1 N22 -116.2(3) no
C33 N32 B1 N42 125.7(3) no
Mo1 N41 N42 C43 -176.69(17) no
Mo1 N41 N42 B1 4.1(3) no
C45 N41 N42 C43 0.2(3) no
C45 N41 N42 B1 -179.1(2) no
Mo1 N41 C45 C44 175.81(18) no
N42 N41 C45 C44 -0.5(3) no
N41 N42 C43 C44 0.2(3) no
B1 N42 C43 C44 179.3(3) no
N41 N42 B1 N22 -60.0(3) no
N41 N42 B1 N32 57.7(3) no
C43 N42 B1 N22 120.9(3) no
C43 N42 B1 N32 -121.4(3) no
S1 C1 C11 S11 -4.3(5) no
S1 C1 C11 C12 175.3(5) no
Mo1 C1 C11 C12 -1.4(8) no
Mo1 C1 C11 S11 178.9(2) no
S11 C11 C12 C13 0.2(7) no
C1 C11 C12 C13 -179.5(4) no
C11 C12 C13 C14 0.7(8) no
C12 C13 C14 S11 -1.4(6) no
N22 C23 C24 C25 0.3(3) no
C23 C24 C25 N21 -0.3(3) no
N32 C33 C34 C35 -1.0(3) no
C33 C34 C35 N31 0.9(4) no
N42 C43 C44 C45 -0.4(3) no
C43 C44 C45 N41 0.6(3) no
